data_7005834
loop_
_publ_author_name
'Liu, Ying'
'Liu, Bin'
'Xue, Ganglin'
'Hu, Huaiming'
'Fu, Feng'
'Wang, Jiwu'

_publ_section_title
;
 The novel sandwich-type heteropolyoxotungstates
 [M2Bi2(beta-B-MW9O34)2]14- (M = Co(II), Zn(II)): beta-type dimeric
 heteropolyanions with a transition metal as the central heteroatom and
 Bi(III) and M as linking atoms.
;
_journal_issue 33
_journal_name_full 'Dalton transactions (Cambridge, England : 2003)'
_journal_page_first 3634
_journal_page_last 3639
_journal_paper_doi 10.1039/b706018a
_journal_year 2007
_chemical_formula_sum 'Bi2 Co4 H96 Na14 O116 W18'
_chemical_formula_weight 6237.61
_chemical_name_systematic
;
?
;
_space_group_IT_number 2
_symmetry_cell_setting triclinic
_symmetry_space_group_name_Hall '-P 1'
_symmetry_space_group_name_H-M 'P -1'
_atom_sites_solution_hydrogens none
_atom_sites_solution_primary direct
_atom_sites_solution_secondary difmap
_audit_creation_method SHELXL-97
_cell_angle_alpha 65.28(3)
_cell_angle_beta 89.35(3)
_cell_angle_gamma 72.08(3)
_cell_formula_units_Z 1
_cell_length_a 13.509(3)
_cell_length_b 14.427(3)
_cell_length_c 15.300(3)
_cell_measurement_temperature 293(2)
_cell_volume 2553.4(13)
_computing_cell_refinement 'Bruker Smart'
_computing_data_collection 'Bruker Smart'
_computing_data_reduction 'Bruker Saint'
_computing_molecular_graphics 'Bruker SHELXTL'
_computing_publication_material 'Bruker SHELXTL'
_computing_structure_refinement 'SHELXL-97 (Sheldrick, 1997)'
_computing_structure_solution 'SHELXS-97 (Sheldrick, 1990)'
_diffrn_ambient_temperature 293(2)
_diffrn_measured_fraction_theta_full 0.993
_diffrn_measured_fraction_theta_max 0.993
_diffrn_measurement_device_type 'CCD area detector'
_diffrn_measurement_method 'phi and omega scans'
_diffrn_radiation_monochromator graphite
_diffrn_radiation_source 'fine-focus sealed tube'
_diffrn_radiation_type MoK\a
_diffrn_radiation_wavelength 0.71073
_diffrn_reflns_av_R_equivalents 0.0521
_diffrn_reflns_av_sigmaI/netI 0.0809
_diffrn_reflns_limit_h_max 16
_diffrn_reflns_limit_h_min 0
_diffrn_reflns_limit_k_max 17
_diffrn_reflns_limit_k_min -16
_diffrn_reflns_limit_l_max 18
_diffrn_reflns_limit_l_min -18
_diffrn_reflns_number 9338
_diffrn_reflns_theta_full 24.98
_diffrn_reflns_theta_max 24.98
_diffrn_reflns_theta_min 1.48
_diffrn_standards_decay_% 0
_diffrn_standards_interval_count 0
_diffrn_standards_interval_time 0
_diffrn_standards_number 0
_exptl_absorpt_coefficient_mu 24.434
_exptl_absorpt_correction_T_max 0.2475
_exptl_absorpt_correction_T_min 0.0656
_exptl_absorpt_correction_type multi-scan
_exptl_absorpt_process_details sadabs
_exptl_crystal_colour blue
_exptl_crystal_density_diffrn 4.057
_exptl_crystal_density_method 'not measured'
_exptl_crystal_description block
_exptl_crystal_F_000 2784
_exptl_crystal_size_max 0.12
_exptl_crystal_size_mid 0.10
_exptl_crystal_size_min 0.06
_refine_diff_density_max 6.639
_refine_diff_density_min -3.265
_refine_diff_density_rms 0.611
_refine_ls_extinction_method none
_refine_ls_goodness_of_fit_ref 1.031
_refine_ls_hydrogen_treatment none
_refine_ls_matrix_type full
_refine_ls_number_parameters 400
_refine_ls_number_reflns 8917
_refine_ls_number_restraints 0
_refine_ls_restrained_S_all 1.031
_refine_ls_R_factor_all 0.1131
_refine_ls_R_factor_gt 0.0656
_refine_ls_shift/su_max 0.023
_refine_ls_shift/su_mean 0.001
_refine_ls_structure_factor_coef Fsqd
_refine_ls_weighting_details 'calc w=1/[\s^2^(Fo^2^)+(0.1036P)^2^+148.7313P] where P=(Fo^2^+2Fc^2^)/3'
_refine_ls_weighting_scheme calc
_refine_ls_wR_factor_gt 0.1659
_refine_ls_wR_factor_ref 0.1992
_reflns_number_gt 5917
_reflns_number_total 8917
_reflns_threshold_expression >2sigma(I)
_cod_data_source_file b706018a.txt
_cod_data_source_block xg1
_cod_original_cell_volume 2553.4(9)
_cod_original_sg_symbol_H-M P-1
_cod_database_code 7005834

loop_
_symmetry_equiv_pos_as_xyz
'x, y, z'
'-x, -y, -z'

loop_
_atom_site_label
_atom_site_type_symbol
_atom_site_fract_x
_atom_site_fract_y
_atom_site_fract_z
_atom_site_U_iso_or_equiv
_atom_site_adp_type
_atom_site_occupancy
_atom_site_symmetry_multiplicity
_atom_site_calc_flag
_atom_site_refinement_flags
_atom_site_disorder_assembly
_atom_site_disorder_group
W1 W 0.64350(2) 0.55692(2) 0.82623(2) 0.02295(9) Uani 1 1 d . . .
W2 W 0.54497(2) 0.67495(2) 0.59540(2) 0.02174(9) Uani 1 1 d . . .
W3 W 0.77371(2) 0.70049(2) 0.91966(2) 0.02210(9) Uani 1 1 d . . .
W4 W 0.56249(2) 0.91991(2) 0.83093(2) 0.02159(9) Uani 1 1 d . . .
W5 W 0.43502(2) 0.77436(2) 0.74440(2) 0.02168(9) Uani 1 1 d . . .
W6 W 0.83382(2) 0.82558(2) 0.49527(2) 0.02324(9) Uani 1 1 d . . .
W7 W 0.83211(3) 0.58470(2) 0.64826(2) 0.02446(10) Uani 1 1 d . . .
W8 W 0.79281(2) 0.93617(2) 0.77974(2) 0.02265(9) Uani 1 1 d . . .
W9 W 0.94643(2) 0.71064(2) 0.72615(2) 0.02432(10) Uani 1 1 d . . .
Bi1 Bi 0.67456(2) 1.07844(2) 0.50643(2) 0.02313(9) Uani 1 1 d . . .
Co1 Co 0.66352(8) 0.82501(7) 0.66456(7) 0.0197(3) Uani 1 1 d . . .
Co2 Co 0.44582(8) 1.04719(7) 0.57298(7) 0.0190(3) Uani 1 1 d . . .
Na1 Na 1.1746(4) 0.5874(4) 0.9402(3) 0.0633(17) Uani 1 1 d . . .
Na2 Na 1.7458(3) 0.4943(3) 1.3659(3) 0.0494(14) Uani 1 1 d . . .
Na3 Na 1.7762(3) 0.7438(3) 1.2206(3) 0.0524(14) Uani 1 1 d . . .
Na4 Na 1.4703(3) 0.7344(3) 1.1711(3) 0.0600(16) Uani 1 1 d . . .
Na5 Na 1.1948(6) 0.7554(5) 1.0589(5) 0.119(3) Uani 1 1 d . . .
Na6 Na 1.8118(4) 0.9923(4) 1.0880(4) 0.084(2) Uani 1 1 d . . .
Na7 Na 0.9581(5) 0.9658(5) 0.5820(5) 0.0385(18) Uiso 0.50 1 d P . .
Na8 Na 1.0963(5) 0.7780(5) 0.4860(5) 0.0312(16) Uiso 0.50 1 d P . .
O1 O 0.5055(4) 0.6205(4) 0.8454(3) 0.0212(12) Uiso 1 1 d . . .
O2 O 0.4029(4) 0.9068(4) 0.6419(4) 0.0267(13) Uiso 1 1 d . . .
O3 O 0.5924(4) 0.5361(4) 0.7230(3) 0.0209(12) Uiso 1 1 d . . .
O4 O 0.4168(4) 0.7110(4) 0.6539(3) 0.0220(12) Uiso 1 1 d . . .
O5 O 0.6919(4) 0.8417(4) 0.7801(4) 0.0225(12) Uiso 1 1 d . . .
O6 O 0.7974(4) 0.7492(4) 0.6392(3) 0.0183(11) Uiso 1 1 d . . .
O7 O 0.9575(4) 0.5729(4) 0.7214(4) 0.0269(13) Uiso 1 1 d . . .
O8 O 0.8827(4) 0.4591(4) 0.6451(4) 0.0273(13) Uiso 1 1 d . . .
O9 O 0.6508(4) 0.7810(4) 0.9486(4) 0.0291(14) Uiso 1 1 d . . .
O10 O 0.8926(4) 0.8463(4) 0.7302(4) 0.0297(14) Uiso 1 1 d . . .
O11 O 0.5863(4) 0.7191(4) 0.7038(3) 0.0196(12) Uiso 1 1 d . . .
O12 O 0.8719(4) 0.6672(4) 0.5259(4) 0.0274(13) Uiso 1 1 d . . .
O13 O 0.3131(5) 0.7724(5) 0.7875(4) 0.0377(16) Uiso 1 1 d . . .
O14 O 0.8728(4) 0.6598(4) 0.8403(3) 0.0223(12) Uiso 1 1 d . . .
O15 O 0.5006(4) 1.0188(4) 0.7107(3) 0.0198(12) Uiso 1 1 d . . .
O16 O 0.6698(4) 0.9825(4) 0.8392(3) 0.0200(12) Uiso 1 1 d . . .
O17 O 0.6949(4) 0.6223(4) 0.8915(4) 0.0297(14) Uiso 1 1 d . . .
O18 O 0.8394(4) 0.6002(4) 1.0337(4) 0.0278(13) Uiso 1 1 d . . .
O19 O 0.7702(4) 0.5485(4) 0.7641(4) 0.0339(15) Uiso 1 1 d . . .
O20 O 0.6769(4) 0.4277(4) 0.9173(4) 0.0332(14) Uiso 1 1 d . . .
O21 O 0.6910(4) 0.6321(4) 0.5844(4) 0.0320(14) Uiso 1 1 d . . .
O22 O 0.7077(4) 0.8625(4) 0.4329(4) 0.0234(12) Uiso 1 1 d . . .
O23 O 0.5160(4) 0.8107(4) 0.5029(4) 0.0259(13) Uiso 1 1 d . . .
O24 O 0.4819(4) 0.9679(4) 0.9041(4) 0.0294(14) Uiso 1 1 d . . .
O25 O 0.5024(4) 0.6125(4) 0.5342(4) 0.0311(14) Uiso 1 1 d . . .
O26 O 0.7266(4) 1.0371(4) 0.6595(4) 0.0246(13) Uiso 1 1 d . . .
O27 O 0.5970(4) 0.9649(4) 0.5534(3) 0.0176(11) Uiso 1 1 d . . .
O28 O 0.8693(4) 1.0000(4) 0.8097(4) 0.0325(14) Uiso 1 1 d . . .
O29 O 0.9697(4) 0.7719(4) 0.6006(4) 0.0273(13) Uiso 1 1 d . . .
O30 O 0.8120(4) 0.9493(4) 0.5136(4) 0.0294(14) Uiso 1 1 d . . .
O31 O 0.8392(4) 0.8066(4) 0.9070(4) 0.0282(13) Uiso 1 1 d . . .
O32 O 0.9134(5) 0.8458(5) 0.4004(4) 0.0420(17) Uiso 1 1 d . . .
O33 O 0.4921(4) 0.8210(4) 0.8227(4) 0.0270(13) Uiso 1 1 d . . .
O34 O 1.0730(4) 0.6665(4) 0.7841(4) 0.0253(13) Uiso 1 1 d . . .
O35 O 1.0798(7) 0.7775(7) 0.9143(6) 0.075(3) Uiso 1 1 d . . .
O36 O 1.3366(6) 0.5287(6) 0.8860(5) 0.057(2) Uiso 1 1 d . . .
O37 O 1.0591(5) 0.5618(5) 1.0624(5) 0.0504(19) Uiso 1 1 d . . .
O38 O 1.9263(12) 0.7059(12) 1.3148(11) 0.167(6) Uiso 1 1 d . . .
O39 O 1.6105(4) 0.8086(4) 1.1207(4) 0.0347(15) Uiso 1 1 d . . .
O40 O 1.7793(5) 0.3133(5) 1.3664(5) 0.0462(18) Uiso 1 1 d . . .
O41 O 1.7256(5) 0.9209(5) 1.2271(5) 0.054(2) Uiso 1 1 d . . .
O42 O 1.8369(5) 0.5629(5) 1.2316(5) 0.0467(18) Uiso 1 1 d . . .
O43 O 1.3547(5) 0.9137(5) 1.0460(5) 0.0446(17) Uiso 1 1 d . . .
O44 O 1.5821(5) 0.5473(5) 1.2588(5) 0.0517(19) Uiso 1 1 d . . .
O45 O 1.4891(6) 0.6811(6) 1.0316(6) 0.066(2) Uiso 1 1 d . . .
O46 O 1.4714(6) 0.7702(6) 1.3133(6) 0.064(2) Uiso 1 1 d . . .
O47 O 1.6634(6) 0.4417(6) 1.5084(5) 0.058(2) Uiso 1 1 d . . .
O48 O 1.3151(6) 0.6879(6) 1.2151(6) 0.070(2) Uiso 1 1 d . . .
O49 O 1.8592(6) 0.8265(6) 1.0799(6) 0.071(2) Uiso 1 1 d . . .
O50 O 1.9005(6) 0.4222(6) 1.4723(6) 0.068(2) Uiso 1 1 d . . .
O51 O 1.6914(7) 0.6823(7) 1.3632(6) 0.075(3) Uiso 1 1 d . . .
O52 O 1.1080(8) 0.9177(8) 0.7073(7) 0.094(3) Uiso 1 1 d . . .
O53 O 1.0709(8) 0.6948(8) 1.1440(8) 0.102(4) Uiso 1 1 d . . .
O54 O 1.7245(7) 1.1658(7) 1.0674(6) 0.074(3) Uiso 1 1 d . . .
O55 O 1.1036(6) 0.9337(7) 1.0459(6) 0.072(3) Uiso 1 1 d . . .
O56 O 1.9645(9) 0.9171(9) 1.2036(9) 0.121(4) Uiso 1 1 d . . .
O57 O 1.2087(9) 0.7634(9) 0.3560(9) 0.118(4) Uiso 1 1 d . . .

loop_
_atom_site_aniso_label
_atom_site_aniso_U_11
_atom_site_aniso_U_22
_atom_site_aniso_U_33
_atom_site_aniso_U_23
_atom_site_aniso_U_13
_atom_site_aniso_U_12
W1 0.02745(14) 0.01623(12) 0.01653(13) -0.00247(9) -0.00230(11) -0.00241(10)
W2 0.02628(14) 0.01663(11) 0.01685(12) -0.00590(9) -0.00293(11) -0.00177(10)
W3 0.02500(14) 0.01935(12) 0.01427(12) -0.00473(9) -0.00209(11) -0.00084(11)
W4 0.02466(14) 0.01950(12) 0.01389(12) -0.00659(9) -0.00081(11) 0.00060(11)
W5 0.02456(14) 0.01806(11) 0.01660(12) -0.00504(9) 0.00049(11) -0.00298(10)
W6 0.02511(14) 0.02273(12) 0.01753(12) -0.00803(9) 0.00136(11) -0.00329(11)
W7 0.02557(14) 0.01894(12) 0.02289(13) -0.00871(9) 0.00097(12) -0.00007(11)
W8 0.02523(14) 0.02094(12) 0.01850(12) -0.00776(9) -0.00109(11) -0.00442(10)
W9 0.02197(14) 0.02508(13) 0.01956(13) -0.00867(10) -0.00117(11) -0.00090(11)
Bi1 0.02648(13) 0.01785(11) 0.01943(12) -0.00621(9) -0.00142(11) -0.00259(10)
Co1 0.0207(5) 0.0141(4) 0.0150(4) -0.0027(3) -0.0024(4) 0.0017(3)
Co2 0.0222(5) 0.0154(4) 0.0122(4) -0.0039(3) -0.0021(4) 0.0005(3)
Na1 0.063(3) 0.060(2) 0.052(2) -0.0231(17) 0.002(2) -0.002(2)
Na2 0.048(2) 0.0400(18) 0.0432(19) -0.0137(14) -0.0055(17) 0.0021(16)
Na3 0.065(2) 0.0497(17) 0.0427(17) -0.0298(12) -0.0023(17) -0.0055(17)
Na4 0.067(2) 0.060(2) 0.052(2) -0.0267(15) 0.0088(19) -0.0176(18)
Na5 0.158(6) 0.093(4) 0.103(4) -0.050(3) 0.032(4) -0.030(4)
Na6 0.092(3) 0.067(3) 0.082(3) -0.021(2) 0.012(3) -0.029(2)

loop_
_atom_type_symbol
_atom_type_description
_atom_type_scat_dispersion_real
_atom_type_scat_dispersion_imag
_atom_type_scat_source
O O 0.0106 0.0060 'International Tables Vol C Tables 4.2.6.8 and 6.1.1.4'
Na Na 0.0362 0.0249 'International Tables Vol C Tables 4.2.6.8 and 6.1.1.4'
W W -0.8490 6.8722 'International Tables Vol C Tables 4.2.6.8 and 6.1.1.4'
Co Co 0.3494 0.9721 'International Tables Vol C Tables 4.2.6.8 and 6.1.1.4'
Bi Bi -4.1077 10.2566 'International Tables Vol C Tables 4.2.6.8 and 6.1.1.4'
H H 0.0000 0.0000 'International Tables Vol C Tables 4.2.6.8 and 6.1.1.4'

loop_
_geom_angle_atom_site_label_1
_geom_angle_atom_site_label_2
_geom_angle_atom_site_label_3
_geom_angle
_geom_angle_site_symmetry_1
_geom_angle_site_symmetry_3
_geom_angle_publ_flag
O20 W1 O1 101.9(2) . . ?
O20 W1 O17 99.5(3) . . ?
O1 W1 O17 90.0(3) . . ?
O20 W1 O3 99.9(3) . . ?
O1 W1 O3 91.4(2) . . ?
O17 W1 O3 159.8(2) . . ?
O20 W1 O19 100.9(2) . . ?
O1 W1 O19 157.16(19) . . ?
O17 W1 O19 87.2(3) . . ?
O3 W1 O19 83.8(3) . . ?
O20 W1 O11 173.7(3) . . ?
O1 W1 O11 74.88(19) . . ?
O17 W1 O11 86.0(2) . . ?
O3 W1 O11 75.0(2) . . ?
O19 W1 O11 82.31(19) . . ?
O25 W2 O23 102.4(3) . . ?
O25 W2 O21 99.8(3) . . ?
O23 W2 O21 94.8(2) . . ?
O25 W2 O4 97.6(3) . . ?
O23 W2 O4 93.7(2) . . ?
O21 W2 O4 158.5(2) . . ?
O25 W2 O3 93.0(2) . . ?
O23 W2 O3 164.6(3) . . ?
O21 W2 O3 82.4(2) . . ?
O4 W2 O3 84.19(18) . . ?
O25 W2 O11 164.3(2) . . ?
O23 W2 O11 91.4(2) . . ?
O21 W2 O11 86.2(2) . . ?
O4 W2 O11 73.9(2) . . ?
O3 W2 O11 73.4(2) . . ?
O18 W3 O9 103.6(2) . . ?
O18 W3 O14 98.8(2) . . ?
O9 W3 O14 157.54(19) . . ?
O18 W3 O31 98.4(3) . . ?
O9 W3 O31 90.7(3) . . ?
O14 W3 O31 86.2(3) . . ?
O18 W3 O17 98.3(3) . . ?
O9 W3 O17 89.2(3) . . ?
O14 W3 O17 87.3(3) . . ?
O31 W3 O17 162.9(2) . . ?
O18 W3 O5 173.5(3) . . ?
O9 W3 O5 73.4(2) . . ?
O14 W3 O5 84.26(18) . . ?
O31 W3 O5 76.1(2) . . ?
O17 W3 O5 87.5(2) . . ?
O18 W3 Na1 43.1(2) . 2_767 ?
O9 W3 Na1 110.87(18) . 2_767 ?
O14 W3 Na1 85.55(16) . 2_767 ?
O31 W3 Na1 138.21(16) . 2_767 ?
O17 W3 Na1 56.78(15) . 2_767 ?
O5 W3 Na1 143.27(19) . 2_767 ?
O24 W4 O15 102.3(2) . . ?
O24 W4 O16 95.5(3) . . ?
O15 W4 O16 96.6(2) . . ?
O24 W4 O33 98.8(3) . . ?
O15 W4 O33 90.3(2) . . ?
O16 W4 O33 162.5(2) . . ?
O24 W4 O9 92.7(2) . . ?
O15 W4 O9 164.1(3) . . ?
O16 W4 O9 87.3(2) . . ?
O33 W4 O9 81.9(2) . . ?
O24 W4 O5 163.0(2) . . ?
O15 W4 O5 93.2(2) . . ?
O16 W4 O5 75.4(2) . . ?
O33 W4 O5 88.1(2) . . ?
O9 W4 O5 72.8(2) . . ?
O13 W5 O2 103.8(2) . . ?
O13 W5 O33 102.1(3) . . ?
O2 W5 O33 91.2(3) . . ?
O13 W5 O4 93.7(3) . . ?
O2 W5 O4 89.8(2) . . ?
O33 W5 O4 163.5(2) . . ?
O13 W5 O1 90.3(2) . . ?
O2 W5 O1 165.7(2) . . ?
O33 W5 O1 88.3(2) . . ?
O4 W5 O1 86.8(2) . . ?
O13 W5 O11 159.6(3) . . ?
O2 W5 O11 92.0(2) . . ?
O33 W5 O11 90.3(2) . . ?
O4 W5 O11 73.2(2) . . ?
O1 W5 O11 73.67(18) . . ?
O22 W6 O32 102.7(3) . . ?
O22 W6 O30 97.8(2) . . ?
O32 W6 O30 101.9(3) . . ?
O22 W6 O12 94.1(2) . . ?
O32 W6 O12 91.0(3) . . ?
O30 W6 O12 160.0(2) . . ?
O22 W6 O6 96.9(2) . . ?
O32 W6 O6 156.4(2) . . ?
O30 W6 O6 88.1(2) . . ?
O12 W6 O6 74.5(2) . . ?
O22 W6 O29 166.9(2) . . ?
O32 W6 O29 90.4(3) . . ?
O30 W6 O29 79.7(2) . . ?
O12 W6 O29 85.0(2) . . ?
O6 W6 O29 70.2(2) . . ?
O8 W7 O19 101.7(3) . . ?
O8 W7 O12 96.3(3) . . ?
O19 W7 O12 161.7(2) . . ?
O8 W7 O21 99.6(3) . . ?
O19 W7 O21 84.8(2) . . ?
O12 W7 O21 89.3(2) . . ?
O8 W7 O7 96.8(3) . . ?
O19 W7 O7 88.8(3) . . ?
O12 W7 O7 92.0(2) . . ?
O21 W7 O7 163.3(3) . . ?
O8 W7 O6 168.2(2) . . ?
O19 W7 O6 87.9(2) . . ?
O12 W7 O6 74.6(2) . . ?
O21 W7 O6 87.9(2) . . ?
O7 W7 O6 76.5(2) . . ?
O28 W8 O26 102.2(3) . . ?
O28 W8 O10 102.2(3) . . ?
O26 W8 O10 93.6(2) . . ?
O28 W8 O16 97.7(3) . . ?
O26 W8 O16 91.3(2) . . ?
O10 W8 O16 157.9(3) . . ?
O28 W8 O31 93.0(2) . . ?
O26 W8 O31 164.7(3) . . ?
O10 W8 O31 85.2(2) . . ?
O16 W8 O31 84.5(2) . . ?
O28 W8 O5 165.9(2) . . ?
O26 W8 O5 89.0(2) . . ?
O10 W8 O5 85.4(2) . . ?
O16 W8 O5 73.2(2) . . ?
O31 W8 O5 75.7(2) . . ?
O34 W9 O29 99.5(2) . . ?
O34 W9 O10 99.8(3) . . ?
O29 W9 O10 92.7(2) . . ?
O34 W9 O7 95.6(2) . . ?
O29 W9 O7 92.5(3) . . ?
O10 W9 O7 162.7(2) . . ?
O34 W9 O14 99.9(2) . . ?
O29 W9 O14 160.6(2) . . ?
O10 W9 O14 84.6(2) . . ?
O7 W9 O14 85.1(2) . . ?
O34 W9 O6 170.0(3) . . ?
O29 W9 O6 75.3(2) . . ?
O10 W9 O6 89.1(2) . . ?
O7 W9 O6 76.3(2) . . ?
O14 W9 O6 85.5(2) . . ?
O27 Bi1 O30 87.1(2) . . ?
O27 Bi1 O26 90.5(2) . . ?
O30 Bi1 O26 88.5(2) . . ?
O27 Bi1 O2 76.06(19) . 2_676 ?
O30 Bi1 O2 91.5(2) . 2_676 ?
O26 Bi1 O2 166.6(2) . 2_676 ?
O27 Bi1 O23 75.68(18) . 2_676 ?
O30 Bi1 O23 161.7(2) . 2_676 ?
O26 Bi1 O23 97.59(19) . 2_676 ?
O2 Bi1 O23 78.61(19) 2_676 2_676 ?
O27 Bi1 Co2 37.82(15) . 2_676 ?
O30 Bi1 Co2 82.35(18) . 2_676 ?
O26 Bi1 Co2 127.64(15) . 2_676 ?
O2 Bi1 Co2 39.25(13) 2_676 2_676 ?
O23 Bi1 Co2 80.30(15) 2_676 2_676 ?
O6 Co1 O5 106.5(2) . . ?
O6 Co1 O27 110.5(2) . . ?
O5 Co1 O27 111.6(2) . . ?
O6 Co1 O11 104.4(2) . . ?
O5 Co1 O11 105.8(2) . . ?
O27 Co1 O11 117.2(2) . . ?
O22 Co2 O15 97.9(2) 2_676 . ?
O22 Co2 O27 170.3(2) 2_676 . ?
O15 Co2 O27 91.4(2) . . ?
O22 Co2 O23 91.1(2) 2_676 2_676 ?
O15 Co2 O23 96.5(2) . 2_676 ?
O27 Co2 O23 85.4(2) . 2_676 ?
O22 Co2 O27 89.6(2) 2_676 2_676 ?
O15 Co2 O27 166.22(18) . 2_676 ?
O27 Co2 O27 81.7(2) . 2_676 ?
O23 Co2 O27 94.9(2) 2_676 2_676 ?
O22 Co2 O2 87.9(2) 2_676 . ?
O15 Co2 O2 86.6(2) . . ?
O27 Co2 O2 95.1(2) . . ?
O23 Co2 O2 176.9(2) 2_676 . ?
O27 Co2 O2 82.2(2) 2_676 . ?
O22 Co2 Bi1 81.09(19) 2_676 2_676 ?
O15 Co2 Bi1 132.60(15) . 2_676 ?
O27 Co2 Bi1 94.42(17) . 2_676 ?
O23 Co2 Bi1 130.84(17) 2_676 2_676 ?
O27 Co2 Bi1 37.21(14) 2_676 2_676 ?
O2 Co2 Bi1 46.09(16) . 2_676 ?
O36 Na1 O34 94.6(3) . . ?
O36 Na1 O37 150.8(3) . . ?
O34 Na1 O37 108.9(3) . . ?
O36 Na1 O35 125.3(4) . . ?
O34 Na1 O35 77.1(3) . . ?
O37 Na1 O35 77.9(3) . . ?
O36 Na1 O18 84.6(3) . 2_767 ?
O34 Na1 O18 88.3(3) . 2_767 ?
O37 Na1 O18 79.3(3) . 2_767 ?
O35 Na1 O18 147.1(3) . 2_767 ?
O36 Na1 O20 77.8(3) . 2_767 ?
O34 Na1 O20 155.3(3) . 2_767 ?
O37 Na1 O20 86.7(3) . 2_767 ?
O35 Na1 O20 88.1(3) . 2_767 ?
O18 Na1 O20 114.0(2) 2_767 2_767 ?
O36 Na1 W3 83.2(2) . 2_767 ?
O34 Na1 W3 115.3(3) . 2_767 ?
O37 Na1 W3 71.48(19) . 2_767 ?
O35 Na1 W3 149.3(3) . 2_767 ?
O18 Na1 W3 26.97(12) 2_767 2_767 ?
O20 Na1 W3 87.50(15) 2_767 2_767 ?
O50 Na2 O47 85.4(3) . . ?
O50 Na2 O42 90.2(3) . . ?
O47 Na2 O42 171.5(4) . . ?
O50 Na2 O44 172.9(4) . . ?
O47 Na2 O44 92.5(3) . . ?
O42 Na2 O44 92.8(3) . . ?
O50 Na2 O40 89.3(3) . . ?
O47 Na2 O40 90.9(3) . . ?
O42 Na2 O40 96.3(3) . . ?
O44 Na2 O40 83.9(3) . . ?
O50 Na2 O51 95.7(4) . . ?
O47 Na2 O51 86.4(3) . . ?
O42 Na2 O51 86.8(3) . . ?
O44 Na2 O51 91.0(3) . . ?
O40 Na2 O51 174.1(3) . . ?
O50 Na2 Na8 48.8(3) . 2_867 ?
O47 Na2 Na8 75.5(2) . 2_867 ?
O42 Na2 Na8 106.8(2) . 2_867 ?
O44 Na2 Na8 124.1(3) . 2_867 ?
O40 Na2 Na8 43.1(2) . 2_867 ?
O51 Na2 Na8 140.5(3) . 2_867 ?
O38 Na3 O51 90.6(5) . . ?
O38 Na3 O39 172.0(5) . . ?
O51 Na3 O39 89.3(3) . . ?
O38 Na3 O42 90.3(5) . . ?
O51 Na3 O42 89.9(3) . . ?
O39 Na3 O42 97.8(3) . . ?
O38 Na3 O49 87.4(5) . . ?
O51 Na3 O49 172.6(4) . . ?
O39 Na3 O49 91.7(3) . . ?
O42 Na3 O49 97.3(3) . . ?
O38 Na3 O41 84.1(5) . . ?
O51 Na3 O41 87.1(3) . . ?
O39 Na3 O41 87.8(3) . . ?
O42 Na3 O41 173.6(3) . . ?
O49 Na3 O41 85.6(3) . . ?
O48 Na4 O39 171.5(3) . . ?
O48 Na4 O44 91.8(3) . . ?
O39 Na4 O44 96.4(3) . . ?
O48 Na4 O46 87.7(4) . . ?
O39 Na4 O46 89.3(3) . . ?
O44 Na4 O46 93.4(3) . . ?
O48 Na4 O43 88.0(3) . . ?
O39 Na4 O43 84.7(2) . . ?
O44 Na4 O43 165.4(4) . . ?
O46 Na4 O43 101.2(3) . . ?
O48 Na4 O45 95.5(4) . . ?
O39 Na4 O45 88.3(3) . . ?
O44 Na4 O45 81.0(3) . . ?
O46 Na4 O45 173.6(3) . . ?
O43 Na4 O45 84.5(3) . . ?
O54 Na5 O53 160.6(5) 2_877 . ?
O54 Na5 O55 87.4(4) 2_877 . ?
O53 Na5 O55 89.8(4) . . ?
O54 Na5 O48 108.2(5) 2_877 . ?
O53 Na5 O48 91.2(4) . . ?
O55 Na5 O48 96.7(4) . . ?
O54 Na5 O20 88.2(4) 2_877 2_767 ?
O53 Na5 O20 97.7(4) . 2_767 ?
O55 Na5 O20 168.8(5) . 2_767 ?
O48 Na5 O20 74.9(3) . 2_767 ?
O54 Na5 O35 78.0(4) 2_877 . ?
O53 Na5 O35 83.1(5) . . ?
O55 Na5 O35 95.1(4) . . ?
O48 Na5 O35 166.9(4) . . ?
O20 Na5 O35 94.0(4) 2_767 . ?
O54 Na5 Na6 43.0(3) 2_877 2_877 ?
O53 Na5 Na6 130.6(4) . 2_877 ?
O55 Na5 Na6 44.4(3) . 2_877 ?
O48 Na5 Na6 108.5(4) . 2_877 ?
O20 Na5 Na6 130.7(3) 2_767 2_877 ?
O35 Na5 Na6 84.0(3) . 2_877 ?
O54 Na6 O49 163.9(4) . . ?
O54 Na6 O55 87.8(4) . 2_877 ?
O49 Na6 O55 92.3(4) . 2_877 ?
O54 Na6 O56 108.7(5) . . ?
O49 Na6 O56 87.3(4) . . ?
O55 Na6 O56 94.4(4) 2_877 . ?
O54 Na6 O41 90.6(4) . . ?
O49 Na6 O41 89.5(3) . . ?
O55 Na6 O41 178.0(5) 2_877 . ?
O56 Na6 O41 84.8(4) . . ?
O54 Na6 O43 69.0(3) . 2_877 ?
O49 Na6 O43 95.0(4) . 2_877 ?
O55 Na6 O43 82.9(3) 2_877 2_877 ?
O56 Na6 O43 176.5(4) . 2_877 ?
O41 Na6 O43 97.7(3) . 2_877 ?
O54 Na6 Na5 42.0(3) . 2_877 ?
O49 Na6 Na5 136.2(3) . 2_877 ?
O55 Na6 Na5 45.8(3) 2_877 2_877 ?
O56 Na6 Na5 105.3(4) . 2_877 ?
O41 Na6 Na5 132.6(3) . 2_877 ?
O43 Na6 Na5 71.3(2) 2_877 2_877 ?
O30 Na7 O52 157.7(4) . . ?
O30 Na7 O10 76.8(3) . . ?
O52 Na7 O10 82.4(3) . . ?
O30 Na7 O29 62.0(3) . . ?
O52 Na7 O29 101.1(3) . . ?
O10 Na7 O29 62.2(3) . . ?
O30 Na7 Na7 96.0(4) . 2_776 ?
O52 Na7 Na7 101.5(5) . 2_776 ?
O10 Na7 Na7 161.7(6) . 2_776 ?
O29 Na7 Na7 99.6(5) . 2_776 ?
O30 Na7 Na8 105.3(3) . 2_776 ?
O52 Na7 Na8 92.5(4) . 2_776 ?
O10 Na7 Na8 122.7(3) . 2_776 ?
O29 Na7 Na8 166.2(3) . 2_776 ?
Na7 Na7 Na8 75.2(3) 2_776 2_776 ?
O40 Na8 O29 82.3(3) 2_867 . ?
O40 Na8 O32 151.2(4) 2_867 . ?
O29 Na8 O32 69.5(3) . . ?
O40 Na8 O57 104.0(4) 2_867 . ?
O29 Na8 O57 168.1(5) . . ?
O32 Na8 O57 102.8(4) . . ?
O40 Na8 O50 83.4(3) 2_867 2_867 ?
O29 Na8 O50 84.1(3) . 2_867 ?
O32 Na8 O50 87.8(3) . 2_867 ?
O57 Na8 O50 86.5(4) . 2_867 ?
O40 Na8 Na7 106.4(4) 2_867 2_776 ?
O29 Na8 Na7 90.5(3) . 2_776 ?
O32 Na8 Na7 80.4(3) . 2_776 ?
O57 Na8 Na7 97.3(4) . 2_776 ?
O50 Na8 Na7 168.1(3) 2_867 2_776 ?
O40 Na8 Na2 44.8(2) 2_867 2_867 ?
O29 Na8 Na2 91.9(2) . 2_867 ?
O32 Na8 Na2 127.9(3) . 2_867 ?
O57 Na8 Na2 85.9(3) . 2_867 ?
O50 Na8 Na2 41.0(2) 2_867 2_867 ?
Na7 Na8 Na2 150.3(3) 2_776 2_867 ?
W1 O1 W5 113.5(2) . . ?
W5 O2 Co2 145.5(3) . . ?
W5 O2 Bi1 115.1(3) . 2_676 ?
Co2 O2 Bi1 94.65(18) . 2_676 ?
W1 O3 W2 112.8(3) . . ?
W2 O4 W5 111.7(3) . . ?
Co1 O5 W4 117.1(2) . . ?
Co1 O5 W8 120.1(2) . . ?
W4 O5 W8 98.1(2) . . ?
Co1 O5 W3 122.0(3) . . ?
W4 O5 W3 99.5(2) . . ?
W8 O5 W3 94.9(2) . . ?
Co1 O6 W6 115.28(18) . . ?
Co1 O6 W9 121.7(3) . . ?
W6 O6 W9 100.6(2) . . ?
Co1 O6 W7 121.4(3) . . ?
W6 O6 W7 97.9(2) . . ?
W9 O6 W7 95.20(15) . . ?
W7 O7 W9 112.0(2) . . ?
W3 O9 W4 114.2(3) . . ?
W9 O10 W8 147.4(3) . . ?
W9 O10 Na7 101.3(3) . . ?
W8 O10 Na7 109.7(3) . . ?
Co1 O11 W5 114.5(2) . . ?
Co1 O11 W2 117.0(2) . . ?
W5 O11 W2 100.3(2) . . ?
Co1 O11 W1 124.4(2) . . ?
W5 O11 W1 97.84(19) . . ?
W2 O11 W1 98.5(2) . . ?
W7 O12 W6 112.6(3) . . ?
W3 O14 W9 146.2(3) . . ?
W4 O15 Co2 146.8(3) . . ?
W8 O16 W4 112.4(3) . . ?
W1 O17 W3 160.0(3) . . ?
W3 O18 Na1 110.0(3) . 2_767 ?
W7 O19 W1 148.6(3) . . ?
W1 O20 Na5 134.4(4) . 2_767 ?
W1 O20 Na1 106.3(3) . 2_767 ?
Na5 O20 Na1 84.5(3) 2_767 2_767 ?
W2 O21 W7 146.0(4) . . ?
W6 O22 Co2 139.4(4) . 2_676 ?
W2 O23 Co2 152.3(3) . 2_676 ?
W2 O23 Bi1 110.2(2) . 2_676 ?
Co2 O23 Bi1 91.28(17) 2_676 2_676 ?
W8 O26 Bi1 149.5(3) . . ?
Co1 O27 Bi1 119.4(2) . . ?
Co1 O27 Co2 112.3(2) . . ?
Bi1 O27 Co2 105.6(2) . . ?
Co1 O27 Co2 113.8(3) . 2_676 ?
Bi1 O27 Co2 105.0(2) . 2_676 ?
Co2 O27 Co2 98.3(2) . 2_676 ?
W9 O29 W6 113.8(3) . . ?
W9 O29 Na8 146.8(3) . . ?
W6 O29 Na8 95.5(3) . . ?
W9 O29 Na7 100.1(3) . . ?
W6 O29 Na7 96.7(2) . . ?
Na8 O29 Na7 91.1(3) . . ?
W6 O30 Bi1 134.1(3) . . ?
W6 O30 Na7 117.3(3) . . ?
Bi1 O30 Na7 107.9(3) . . ?
W3 O31 W8 112.7(3) . . ?
W6 O32 Na8 104.2(3) . . ?
W5 O33 W4 147.8(3) . . ?
W9 O34 Na1 143.2(3) . . ?
Na1 O35 Na5 92.2(3) . . ?
Na3 O39 Na4 123.9(2) . . ?
Na8 O40 Na2 92.1(3) 2_867 . ?
Na6 O41 Na3 91.0(3) . . ?
Na2 O42 Na3 93.6(3) . . ?
Na4 O43 Na6 143.1(4) . 2_877 ?
Na4 O44 Na2 122.1(4) . . ?
Na4 O48 Na5 107.6(4) . . ?
Na6 O49 Na3 93.9(4) . . ?
Na2 O50 Na8 90.3(4) . 2_867 ?
Na3 O51 Na2 89.4(4) . . ?
Na5 O54 Na6 94.9(4) 2_877 . ?
Na6 O55 Na5 89.8(4) 2_877 . ?

loop_
_geom_bond_atom_site_label_1
_geom_bond_atom_site_label_2
_geom_bond_distance
_geom_bond_site_symmetry_2
_geom_bond_publ_flag
W1 O20 1.716(5) . ?
W1 O1 1.888(5) . ?
W1 O17 1.890(7) . ?
W1 O3 1.900(6) . ?
W1 O19 1.944(6) . ?
W1 O11 2.199(4) . ?
W2 O25 1.749(7) . ?
W2 O23 1.793(5) . ?
W2 O21 1.905(6) . ?
W2 O4 1.967(5) . ?
W2 O3 2.050(4) . ?
W2 O11 2.143(6) . ?
W3 O18 1.749(5) . ?
W3 O9 1.879(5) . ?
W3 O14 1.920(5) . ?
W3 O31 1.936(6) . ?
W3 O17 1.937(7) . ?
W3 O5 2.228(4) . ?
W3 Na1 3.625(5) 2_767 ?
W4 O24 1.753(6) . ?
W4 O15 1.796(4) . ?
W4 O16 1.959(6) . ?
W4 O33 1.986(7) . ?
W4 O9 2.059(4) . ?
W4 O5 2.104(5) . ?
W5 O13 1.771(6) . ?
W5 O2 1.816(4) . ?
W5 O33 1.870(7) . ?
W5 O4 2.005(6) . ?
W5 O1 2.022(4) . ?
W5 O11 2.140(5) . ?
W6 O22 1.774(5) . ?
W6 O32 1.775(7) . ?
W6 O30 1.856(7) . ?
W6 O12 2.022(6) . ?
W6 O6 2.141(5) . ?
W6 O29 2.172(5) . ?
W7 O8 1.751(6) . ?
W7 O19 1.890(6) . ?
W7 O12 1.928(5) . ?
W7 O21 1.934(6) . ?
W7 O7 1.964(6) . ?
W7 O6 2.216(5) . ?
W8 O28 1.754(7) . ?
W8 O26 1.816(4) . ?
W8 O10 1.949(6) . ?
W8 O16 1.956(5) . ?
W8 O31 1.985(4) . ?
W8 O5 2.203(6) . ?
W9 O34 1.735(5) . ?
W9 O29 1.819(5) . ?
W9 O10 1.893(6) . ?
W9 O7 1.978(6) . ?
W9 O14 1.979(5) . ?
W9 O6 2.211(5) . ?
Bi1 O27 2.086(5) . ?
Bi1 O30 2.153(5) . ?
Bi1 O26 2.224(6) . ?
Bi1 O2 2.409(6) 2_676 ?
Bi1 O23 2.547(5) 2_676 ?
Bi1 Co2 3.3325(15) 2_676 ?
Co1 O6 1.934(5) . ?
Co1 O5 1.938(6) . ?
Co1 O27 1.954(4) . ?
Co1 O11 1.996(6) . ?
Co2 O22 2.061(5) 2_676 ?
Co2 O15 2.070(5) . ?
Co2 O27 2.113(5) . ?
Co2 O23 2.113(6) 2_676 ?
Co2 O27 2.115(6) 2_676 ?
Co2 O2 2.115(6) . ?
Co2 Bi1 3.3325(15) 2_676 ?
Na1 O36 2.367(9) . ?
Na1 O34 2.392(7) . ?
Na1 O37 2.404(9) . ?
Na1 O35 2.501(10) . ?
Na1 O18 2.633(8) 2_767 ?
Na1 O20 2.874(9) 2_767 ?
Na1 W3 3.624(5) 2_767 ?
Na2 O50 2.328(9) . ?
Na2 O47 2.376(9) . ?
Na2 O42 2.389(8) . ?
Na2 O44 2.481(8) . ?
Na2 O40 2.506(9) . ?
Na2 O51 2.565(11) . ?
Na2 Na8 3.552(6) 2_867 ?
Na3 O38 2.283(18) . ?
Na3 O51 2.411(10) . ?
Na3 O39 2.411(7) . ?
Na3 O42 2.415(8) . ?
Na3 O49 2.436(9) . ?
Na3 O41 2.479(9) . ?
Na4 O48 2.399(10) . ?
Na4 O39 2.419(8) . ?
Na4 O44 2.424(7) . ?
Na4 O46 2.440(11) . ?
Na4 O43 2.497(6) . ?
Na4 O45 2.538(11) . ?
Na5 O54 2.257(11) 2_877 ?
Na5 O53 2.271(14) . ?
Na5 O55 2.408(12) . ?
Na5 O48 2.543(11) . ?
Na5 O20 2.551(9) 2_767 ?
Na5 O35 2.569(13) . ?
Na5 Na6 3.358(9) 2_877 ?
Na6 O54 2.300(10) . ?
Na6 O49 2.333(12) . ?
Na6 O55 2.348(10) 2_877 ?
Na6 O56 2.380(13) . ?
Na6 O41 2.408(9) . ?
Na6 O43 2.646(8) 2_877 ?
Na6 Na5 3.358(9) 2_877 ?
Na7 O30 2.364(10) . ?
Na7 O52 2.524(13) . ?
Na7 O10 2.553(9) . ?
Na7 O29 2.645(10) . ?
Na7 Na7 2.666(14) 2_776 ?
Na7 Na8 3.228(10) 2_776 ?
Na8 O40 2.428(9) 2_867 ?
Na8 O29 2.429(9) . ?
Na8 O32 2.508(9) . ?
Na8 O57 2.529(15) . ?
Na8 O50 2.671(12) 2_867 ?
Na8 Na7 3.228(10) 2_776 ?
Na8 Na2 3.552(6) 2_867 ?
O2 Bi1 2.409(6) 2_676 ?
O18 Na1 2.633(8) 2_767 ?
O20 Na5 2.551(9) 2_767 ?
O20 Na1 2.874(9) 2_767 ?
O22 Co2 2.061(5) 2_676 ?
O23 Co2 2.113(6) 2_676 ?
O23 Bi1 2.547(5) 2_676 ?
O27 Co2 2.115(6) 2_676 ?
O40 Na8 2.428(9) 2_867 ?
O43 Na6 2.646(8) 2_877 ?
O50 Na8 2.671(12) 2_867 ?
O54 Na5 2.257(11) 2_877 ?
O55 Na6 2.348(10) 2_877 ?
